data_7720932
loop_
_publ_author_name
'Svensson, Fredric G.'
'Greijer, Bj&#xf6;rn H'
'Guerin, Timothe'
'Agback, Tatiana'
'Agback, Peter'
'Kessler, Vadim G.'

_publ_section_title
;
 Molecular mechanisms behind the potential genotoxicity of metal oxide
 nanoparticles: nucleoside deglycosylation pathway.
;
_journal_issue 21
_journal_name_full 'Dalton transactions (Cambridge, England : 2003)'
_journal_page_first 8161
_journal_page_last 8172
_journal_paper_doi 10.1039/d6dt00402d
_journal_volume 55
_journal_year 2026
_chemical_formula_sum 'C15 H22 N15 O45 P W12'
_chemical_formula_weight 3369.65
_space_group_crystal_system monoclinic
_space_group_IT_number 14
_space_group_name_Hall '-P 2yn'
_space_group_name_H-M_alt 'P 1 21/n 1'
_atom_sites_solution_primary direct
_atom_sites_solution_secondary difmap
_audit_creation_method SHELXL-2019/1
_audit_update_record
;
2026-02-10 deposited with the CCDC.	2026-04-27 downloaded from the CCDC.
;
_cell_angle_alpha 90
_cell_angle_beta 105.494(6)
_cell_angle_gamma 90
_cell_formula_units_Z 4
_cell_length_a 12.658(4)
_cell_length_b 18.893(6)
_cell_length_c 23.363(7)
_cell_measurement_reflns_used 9247
_cell_measurement_temperature 295(2)
_cell_measurement_theta_max 26.73
_cell_measurement_theta_min 2.34
_cell_volume 5384(3)
_computing_cell_refinement 'Bruker SAINT'
_computing_data_collection 'Bruker APEX2'
_computing_data_reduction 'Bruker SAINT'
_computing_molecular_graphics 'Bruker SHELXTL'
_computing_publication_material 'Bruker SHELXTL'
_computing_structure_refinement 'SHELXL-2019/1 (Sheldrick, 2019)'
_computing_structure_solution 'SHELXS-97 (Sheldrick 2008)'
_diffrn_ambient_temperature 295(2)
_diffrn_measured_fraction_theta_full 0.998
_diffrn_measured_fraction_theta_max 0.988
_diffrn_measurement_device_type 'Bruker D8 Quest ECO'
_diffrn_measurement_method 'Phi & omega scan'
_diffrn_radiation_type MoK\a
_diffrn_radiation_wavelength 0.71073
_diffrn_reflns_av_R_equivalents 0.0669
_diffrn_reflns_av_unetI/netI 0.0638
_diffrn_reflns_Laue_measured_fraction_full 0.998
_diffrn_reflns_Laue_measured_fraction_max 0.988
_diffrn_reflns_limit_h_max 16
_diffrn_reflns_limit_h_min -15
_diffrn_reflns_limit_k_max 23
_diffrn_reflns_limit_k_min -23
_diffrn_reflns_limit_l_max 29
_diffrn_reflns_limit_l_min -29
_diffrn_reflns_number 41124
_diffrn_reflns_point_group_measured_fraction_full 0.998
_diffrn_reflns_point_group_measured_fraction_max 0.988
_diffrn_reflns_theta_full 25.242
_diffrn_reflns_theta_max 26.874
_diffrn_reflns_theta_min 2.106
_diffrn_source 'sealed tube'
_exptl_absorpt_coefficient_mu 25.672
_exptl_absorpt_correction_T_max 0.360
_exptl_absorpt_correction_T_min 0.063
_exptl_absorpt_correction_type multi-scan
_exptl_absorpt_process_details 'Bruker SADABS'
_exptl_crystal_colour orange
_exptl_crystal_density_diffrn 4.157
_exptl_crystal_density_meas ?
_exptl_crystal_density_method 'not measured'
_exptl_crystal_description needle
_exptl_crystal_F_000 5920
_exptl_crystal_size_max 0.240
_exptl_crystal_size_mid 0.080
_exptl_crystal_size_min 0.050
_exptl_transmission_factor_max 0.360
_exptl_transmission_factor_min 0.063
_refine_diff_density_max 4.306
_refine_diff_density_min -4.829
_refine_diff_density_rms 0.521
_refine_ls_extinction_method none
_refine_ls_goodness_of_fit_ref 1.095
_refine_ls_hydrogen_treatment undef
_refine_ls_matrix_type full
_refine_ls_number_parameters 916
_refine_ls_number_reflns 11450
_refine_ls_number_restraints 1407
_refine_ls_restrained_S_all 1.035
_refine_ls_R_factor_all 0.1192
_refine_ls_R_factor_gt 0.0781
_refine_ls_shift/su_max 0.001
_refine_ls_shift/su_mean 0.000
_refine_ls_structure_factor_coef Fsqd
_refine_ls_weighting_details 'w=1/[\s^2^(Fo^2^)+(0.0818P)^2^+585.9930P] where P=(Fo^2^+2Fc^2^)/3'
_refine_ls_weighting_scheme calc
_refine_ls_wR_factor_gt 0.2008
_refine_ls_wR_factor_ref 0.2269
_reflns_Friedel_coverage 0.000
_reflns_number_gt 7806
_reflns_number_total 11450
_reflns_threshold_expression 'I > 2\s(I)'
_cod_data_source_file d6dt00402d2.cif
_cod_data_source_block Gua_PW_20250212_0m_a
_cod_depositor_comments
;
The following automatic conversions were performed:

data item '_exptl_absorpt_correction_type' value 'Multi-scan' was
changed to 'multi-scan' in accordance with the
/home/data/users/saulius/crontab/automatic-downloads/rss-feeds/RSC/lib/dictionaries/cif_core.dic
dictionary named 'cif_core.dic' version 2.4.2 last updated on
2011-04-26.

data item '_exptl_crystal_density_meas' value 'not measured' was
changed to '?' -- the value is perceived as not measured.

data item '_atom_sites_solution_primary' value 'direct methods' was
changed to 'direct'.

data item '_atom_sites_solution_secondary' value 'difference Fourier
map' was changed to 'difmap'.

Automatic conversion script
Id: cif_fix_values 8170 2020-07-09 18:12:32Z antanas 

 Adding full bibliography for 7720929--7720934.cif.
;
_cod_original_sg_symbol_H-M 'P 21/n'
_cod_database_code 7720932
_shelx_shelxl_version_number 2019/1
_shelx_space_group_comment
;
The symmetry employed for this shelxl refinement is uniquely defined
by the following loop, which should always be used as a source of
symmetry information in preference to the above space-group names.
They are only intended as comments.
;
_shelx_estimated_absorpt_t_min 0.063
_shelx_estimated_absorpt_t_max 0.360
_exptl_absorpt_special_details 'Bruker SADABS'

loop_
_space_group_symop_operation_xyz
'x, y, z'
'-x+1/2, y+1/2, -z+1/2'
'-x, -y, -z'
'x-1/2, -y-1/2, z-1/2'

loop_
_atom_site_label
_atom_site_type_symbol
_atom_site_fract_x
_atom_site_fract_y
_atom_site_fract_z
_atom_site_U_iso_or_equiv
_atom_site_adp_type
_atom_site_occupancy
_atom_site_site_symmetry_order
_atom_site_calc_flag
_atom_site_refinement_flags_posn
_atom_site_refinement_flags_adp
_atom_site_refinement_flags_occupancy
_atom_site_disorder_assembly
_atom_site_disorder_group
W001 W 0.44002(9) 0.45575(6) 0.79314(5) 0.0349(3) Uani 1 1 d . U . . .
W002 W 0.37883(10) 0.81362(7) 0.69584(5) 0.0373(3) Uani 1 1 d . U . . .
W003 W 0.57985(10) 0.51674(6) 0.69664(7) 0.0438(3) Uani 1 1 d . U . . .
W004 W 0.54797(10) 0.70257(6) 0.64537(6) 0.0391(3) Uani 1 1 d . U . . .
W005 W 0.62046(11) 0.75814(6) 0.79004(6) 0.0448(3) Uani 1 1 d . U . . .
W006 W 0.65300(10) 0.57198(6) 0.84095(7) 0.0467(4) Uani 1 1 d . U . . .
W007 W 0.31981(12) 0.57597(8) 0.59400(5) 0.0471(4) Uani 1 1 d . U . . .
W008 W 0.18069(10) 0.51452(8) 0.69049(6) 0.0477(4) Uani 1 1 d . U . . .
W009 W 0.15052(10) 0.68737(9) 0.64460(6) 0.0481(4) Uani 1 1 d . U . . .
W00A W 0.25640(12) 0.57595(8) 0.84565(6) 0.0484(4) Uani 1 1 d . U . . .
W00B W 0.22893(13) 0.74897(8) 0.80057(6) 0.0558(4) Uani 1 1 d . U . . .
W00C W 0.46918(15) 0.69114(7) 0.89442(5) 0.0564(4) Uani 1 1 d . U . . .
P00D P 0.4026(5) 0.6343(3) 0.7442(2) 0.0195(11) Uani 1 1 d . U . . .
O00E O 0.3122(16) 0.4680(11) 0.7308(9) 0.040(3) Uani 1 1 d . U . . .
O00F O 0.2609(16) 0.7586(12) 0.6504(8) 0.041(3) Uani 1 1 d . U . . .
O00G O 0.6052(16) 0.6099(11) 0.6748(11) 0.045(3) Uani 1 1 d . U . . .
O00H O 0.313(2) 0.8017(12) 0.7602(9) 0.049(3) Uani 1 1 d . U . . .
O00I O 0.3654(16) 0.5082(11) 0.8384(9) 0.038(3) Uani 1 1 d . U . . .
O00J O 0.5195(16) 0.4434(10) 0.7346(10) 0.041(3) Uani 1 1 d . U . . .
O00K O 0.5172(18) 0.8285(10) 0.7520(9) 0.045(3) Uani 1 1 d . U . . .
O00L O 0.366(2) 0.6207(12) 0.9073(9) 0.056(3) Uani 1 1 d . U . . .
O00M O 0.5442(18) 0.7473(10) 0.8491(9) 0.046(3) Uani 1 1 d . U . . .
O00N O 0.4192(17) 0.6534(12) 0.6034(9) 0.042(3) Uani 1 1 d . U . . .
O00O O 0.4600(17) 0.7860(11) 0.6404(9) 0.041(3) Uani 1 1 d . U . . .
O00P O 0.3612(16) 0.6541(10) 0.7971(8) 0.036(2) Uani 1 1 d . U . . .
O00Q O 0.4411(18) 0.5210(11) 0.6394(10) 0.047(3) Uani 1 1 d . U . . .
O00R O 0.6444(17) 0.7425(11) 0.7137(11) 0.047(3) Uani 1 1 d . U . . .
O00S O 0.1533(19) 0.7120(14) 0.7241(10) 0.054(4) Uani 1 1 d . U . . .
O00T O 0.5646(19) 0.6186(11) 0.8842(10) 0.048(4) Uani 1 1 d . U . . .
O00U O 0.6702(16) 0.6632(10) 0.8115(10) 0.046(4) Uani 1 1 d . U . . .
O00V O 0.2012(18) 0.6448(13) 0.5825(9) 0.051(3) Uani 1 1 d . U . . .
O00W O 0.4821(15) 0.5722(10) 0.7610(9) 0.034(2) Uani 1 1 d . U . . .
O00X O 0.2270(19) 0.5085(14) 0.6192(9) 0.054(4) Uani 1 1 d . U . . .
O00Y O 0.5750(16) 0.4879(11) 0.8469(9) 0.042(3) Uani 1 1 d . U . . .
O00Z O 0.4595(15) 0.6984(10) 0.7271(8) 0.034(2) Uani 1 1 d . U . . .
O010 O 0.0843(18) 0.4506(15) 0.6807(11) 0.062(5) Uani 1 1 d . U . . .
O011 O 0.1830(17) 0.5501(13) 0.7669(10) 0.049(4) Uani 1 1 d . U . . .
O012 O 0.4291(18) 0.3715(11) 0.8176(10) 0.048(4) Uani 1 1 d . U . . .
O013 O 0.6824(16) 0.5330(10) 0.7724(11) 0.047(3) Uani 1 1 d . U . . .
O014 O 0.351(2) 0.7554(12) 0.8713(9) 0.059(4) Uani 1 1 d . U . . .
O015 O 0.3417(19) 0.8982(12) 0.6728(9) 0.048(4) Uani 1 1 d . U . . .
O016 O 0.0382(19) 0.7295(15) 0.6042(11) 0.062(5) Uani 1 1 d . U . . .
O017 O 0.184(2) 0.6650(14) 0.8349(10) 0.059(4) Uani 1 1 d . U . . .
O018 O 0.657(2) 0.4680(12) 0.6624(13) 0.064(6) Uani 1 1 d . U . . .
O01A O 0.0964(17) 0.5951(14) 0.6562(10) 0.058(4) Uani 1 1 d . U . . .
O01C O 0.729(2) 0.8079(12) 0.8270(12) 0.065(5) Uani 1 1 d . U . . .
O01E O 0.534(3) 0.7178(14) 0.9651(10) 0.081(7) Uani 1 1 d . U . . .
O01F O 0.309(2) 0.5473(15) 0.5240(10) 0.069(6) Uani 1 1 d . U . . .
O01G O 0.7736(19) 0.5606(11) 0.8949(13) 0.064(6) Uani 1 1 d . U . . .
O01H O 0.185(2) 0.5319(16) 0.8869(12) 0.073(6) Uani 1 1 d . U . . .
O01I O 0.140(3) 0.8098(16) 0.8143(13) 0.091(7) Uani 1 1 d . U . . .
O19 O 0.3082(15) 0.6126(11) 0.6914(8) 0.035(2) Uani 1 1 d . U . . .
O1 O 0.6138(18) 0.7181(12) 0.5929(11) 0.052(5) Uani 1 1 d . U . . .
O1Z O 0.440(3) 0.1912(17) 0.5550(16) 0.035(4) Uani 0.3333 1 d . U P . .
C25 C 0.440(3) 0.1912(17) 0.5550(16) 0.035(4) Uani 0.3333 1 d . U P . .
N1 N 0.763(5) 0.206(3) 0.496(3) 0.025(6) Uani 0.3333 1 d . U P . .
N2 N 0.655(5) 0.263(3) 0.539(3) 0.026(8) Uani 0.3333 1 d . U P . .
N3 N 0.507(4) 0.023(3) 0.426(2) 0.016(5) Uani 0.3333 1 d . U P . .
N4 N 0.480(4) 0.112(3) 0.485(2) 0.016(5) Uani 0.3333 1 d . U P . .
N5 N 0.631(4) 0.106(3) 0.462(2) 0.016(5) Uani 0.3333 1 d . U P . .
C1 C 0.672(6) 0.167(3) 0.488(3) 0.021(8) Uani 0.3333 1 d . U P . .
C2 C 0.604(6) 0.201(3) 0.518(3) 0.024(8) Uani 0.3333 1 d . U P . .
C3 C 0.762(6) 0.261(3) 0.528(3) 0.026(9) Uani 0.3333 1 d . U P . .
C4 C 0.560(5) 0.087(3) 0.461(3) 0.017(6) Uani 0.3333 1 d . U P . .
C5 C 0.497(4) 0.181(2) 0.517(2) 0.038(5) Uani 0.6667 1 d . U P . .
N11 N 0.548(3) 0.2243(16) 0.6737(15) 0.027(4) Uani 0.6667 1 d . U P . .
N12 N 0.599(5) 0.263(3) 0.765(3) 0.027(4) Uani 0.3333 1 d . U P . .
N13 N 0.577(5) -0.021(3) 0.731(2) 0.021(6) Uani 0.3333 1 d D U P . .
N14 N 0.553(5) 0.091(3) 0.6944(18) 0.023(6) Uani 0.3333 1 d D U P . .
N15 N 0.617(5) 0.067(3) 0.7988(16) 0.022(5) Uani 0.3333 1 d D U P . .
C11 C 0.563(5) 0.165(4) 0.707(3) 0.020(7) Uani 0.3333 1 d . U P . .
C12 C 0.606(5) 0.174(4) 0.762(3) 0.021(8) Uani 0.3333 1 d . U P . .
C13 C 0.565(6) 0.281(4) 0.710(4) 0.027(9) Uani 0.3333 1 d . U P . .
C14 C 0.577(5) 0.063(3) 0.728(3) 0.019(6) Uani 0.3333 1 d . U P . .
C15 C 0.627(5) 0.156(3) 0.813(3) 0.018(5) Uani 0.3333 1 d . U P . .
N21 N 0.561(5) 0.352(3) 0.587(3) 0.022(6) Uani 0.3333 1 d . U P . .
N22 N 0.418(5) 0.383(3) 0.527(3) 0.023(6) Uani 0.3333 1 d . U P . .
N23 N 0.485(5) 0.104(3) 0.584(3) 0.033(9) Uani 0.3333 1 d . U P . .
N24 N 0.361(6) 0.193(3) 0.533(3) 0.029(6) Uani 0.3333 1 d . U P . .
N25 N 0.533(3) 0.2248(19) 0.5993(16) 0.045(6) Uani 0.6667 1 d . U P . .
C21 C 0.506(7) 0.289(4) 0.583(3) 0.030(9) Uani 0.3333 1 d . U P . .
C23 C 0.522(6) 0.395(4) 0.563(3) 0.024(6) Uani 0.3333 1 d . U P . .
O1X O 0.652(6) 0.325(4) 0.902(3) 0.21(2) Uani 1 1 d . U . . .
O2X O 0.338(5) 0.448(3) 0.429(3) 0.19(2) Uani 1 1 d . U . . .
O11 O 0.661(4) 0.153(2) 0.862(2) 0.020(6) Uani 0.3333 1 d . U P . .
C22 C 0.408(6) 0.307(4) 0.537(3) 0.024(5) Uani 0.3333 1 d . U P . .
C24 C 0.320(6) 0.262(4) 0.515(4) 0.029(5) Uani 0.3333 1 d . U P . .
O21 O 0.236(4) 0.268(2) 0.486(2) 0.026(10) Uani 0.3333 1 d . U P . .
C1A C 0.519(6) 0.125(3) 1.072(3) 0.070(11) Uani 0.5 1 d D U P . .
C2A C 0.516(3) 0.0278(17) 1.0062(17) 0.065(7) Uani 1 1 d D U . . .
C3A C 0.574(5) 0.085(3) 0.997(3) 0.046(7) Uani 0.25 1 d . U P . .
O1A C 0.574(5) 0.085(3) 0.997(3) 0.046(7) Uani 0.25 1 d . U P . .
C4A C 0.404(6) 0.005(2) 1.069(3) 0.078(11) Uani 0.5 1 d D U P . .
N1B N 0.874(4) 0.113(2) 0.4363(19) 0.029(6) Uani 0.5 1 d . U P . .
N2B N 0.866(3) 0.011(3) 0.492(2) 0.052(8) Uani 0.5 1 d D U P . .
N3B N 1.055(4) 0.083(3) 0.455(2) 0.046(8) Uani 0.5 1 d . U P . .
N4B N 1.257(3) 0.0607(18) 0.4790(15) 0.013(6) Uani 0.5 1 d . U P . .
C1B C 0.981(3) 0.091(2) 0.4561(19) 0.039(5) Uani 0.25 1 d . U P . .
O1B O 0.981(3) 0.091(2) 0.4561(19) 0.039(5) Uani 0.25 1 d D U P . .
C2B C 0.975(3) 0.0240(19) 0.4865(15) 0.060(7) Uani 1 1 d D U . . .
C3B C 0.798(3) 0.080(3) 0.458(2) 0.039(7) Uani 0.5 1 d D U P . .
C4B C 1.150(4) 0.046(3) 0.482(2) 0.034(10) Uani 0.5 1 d . U P . .
N1A N 0.584(4) 0.134(3) 1.028(2) 0.046(8) Uani 0.5 1 d . U P . .
N2A N 0.474(4) 0.057(3) 1.052(2) 0.077(10) Uani 0.5 1 d D U P . .
N3A N 0.354(5) 0.017(3) 1.115(3) 0.081(13) Uani 0.5 1 d D U P . .
N4A N 0.403(4) -0.063(2) 1.041(3) 0.076(13) Uani 0.5 1 d D U P . .

loop_
_atom_site_aniso_label
_atom_site_aniso_U_11
_atom_site_aniso_U_22
_atom_site_aniso_U_33
_atom_site_aniso_U_23
_atom_site_aniso_U_13
_atom_site_aniso_U_12
W001 0.0320(6) 0.0351(6) 0.0362(6) -0.0104(5) 0.0066(5) 0.0009(5)
W002 0.0386(6) 0.0398(6) 0.0310(6) -0.0013(5) 0.0048(5) 0.0126(5)
W003 0.0415(7) 0.0292(6) 0.0691(9) -0.0206(6) 0.0294(6) -0.0071(5)
W004 0.0347(6) 0.0323(6) 0.0544(8) -0.0127(5) 0.0188(6) -0.0044(5)
W005 0.0410(7) 0.0261(6) 0.0533(8) -0.0123(5) -0.0113(6) 0.0053(5)
W006 0.0345(6) 0.0254(6) 0.0647(9) -0.0123(6) -0.0136(6) 0.0074(5)
W007 0.0534(8) 0.0630(8) 0.0261(6) -0.0134(6) 0.0129(5) -0.0272(6)
W008 0.0297(6) 0.0764(10) 0.0328(6) 0.0152(6) 0.0011(5) -0.0127(6)
W009 0.0274(6) 0.0810(10) 0.0331(6) 0.0200(6) 0.0030(5) -0.0001(6)
W00A 0.0563(8) 0.0632(8) 0.0317(6) 0.0177(6) 0.0220(6) 0.0315(7)
W00B 0.0744(10) 0.0648(9) 0.0357(7) 0.0192(6) 0.0274(7) 0.0487(8)
W00C 0.0962(12) 0.0378(7) 0.0236(6) -0.0066(5) -0.0039(6) 0.0312(7)
P00D 0.017(3) 0.030(3) 0.011(2) -0.003(2) 0.0033(19) 0.009(2)
O00E 0.035(6) 0.053(8) 0.031(7) -0.005(7) 0.009(5) -0.006(5)
O00F 0.037(7) 0.060(8) 0.024(7) 0.015(6) 0.005(6) 0.005(6)
O00G 0.033(8) 0.036(5) 0.069(11) -0.011(6) 0.021(7) -0.002(5)
O00H 0.068(10) 0.049(8) 0.028(7) 0.007(7) 0.011(7) 0.025(7)
O00I 0.035(8) 0.047(7) 0.031(8) -0.004(6) 0.005(6) 0.010(7)
O00J 0.036(8) 0.033(7) 0.060(8) -0.025(6) 0.021(7) -0.015(6)
O00K 0.057(7) 0.026(7) 0.043(8) -0.015(6) -0.001(6) 0.011(6)
O00L 0.091(9) 0.050(8) 0.028(7) 0.006(6) 0.018(6) 0.046(6)
O00M 0.061(9) 0.029(7) 0.032(7) -0.015(6) -0.015(6) 0.025(6)
O00N 0.042(7) 0.055(8) 0.036(8) -0.007(7) 0.020(6) -0.008(6)
O00O 0.042(8) 0.047(7) 0.036(8) -0.002(6) 0.010(6) 0.008(6)
O00P 0.043(7) 0.042(7) 0.025(6) -0.005(5) 0.012(4) 0.019(5)
O00Q 0.055(7) 0.043(8) 0.048(7) -0.026(6) 0.023(6) -0.017(6)
O00R 0.037(8) 0.035(8) 0.066(7) -0.010(6) 0.007(6) 0.003(6)
O00S 0.047(9) 0.076(11) 0.043(6) 0.025(6) 0.021(5) 0.024(7)
O00T 0.057(9) 0.031(7) 0.043(8) -0.010(7) -0.009(6) 0.012(7)
O00U 0.027(8) 0.031(5) 0.067(11) -0.011(6) -0.010(6) 0.011(5)
O00V 0.042(8) 0.078(9) 0.029(7) 0.005(6) 0.003(6) -0.022(6)
O00W 0.028(6) 0.032(6) 0.040(7) -0.011(5) 0.007(4) 0.006(5)
O00X 0.054(9) 0.072(9) 0.033(7) -0.002(7) 0.007(7) -0.027(7)
O00Y 0.035(7) 0.039(7) 0.048(8) -0.007(6) -0.001(6) 0.008(6)
O00Z 0.032(6) 0.033(6) 0.032(6) -0.006(5) 0.001(4) 0.003(4)
O010 0.036(9) 0.089(11) 0.049(11) 0.030(9) -0.007(9) -0.021(9)
O011 0.037(9) 0.072(11) 0.042(6) 0.017(6) 0.015(5) 0.016(6)
O012 0.050(12) 0.041(7) 0.052(12) -0.004(7) 0.013(9) -0.001(7)
O013 0.027(7) 0.030(8) 0.082(7) -0.009(6) 0.013(5) -0.001(6)
O014 0.099(8) 0.054(9) 0.028(7) 0.002(6) 0.022(6) 0.040(7)
O015 0.062(13) 0.049(7) 0.039(11) 0.008(7) 0.023(8) 0.019(7)
O016 0.037(8) 0.089(14) 0.053(11) 0.030(11) -0.001(8) 0.001(8)
O017 0.071(10) 0.076(7) 0.041(9) 0.021(7) 0.034(8) 0.039(7)
O018 0.059(11) 0.038(9) 0.114(15) -0.032(11) 0.059(11) -0.017(9)
O01A 0.031(8) 0.087(7) 0.052(9) 0.028(7) 0.006(7) -0.008(6)
O01C 0.061(10) 0.031(9) 0.082(13) -0.012(10) -0.020(8) 0.004(8)
O01E 0.145(19) 0.057(14) 0.023(7) -0.007(7) -0.010(8) 0.040(10)
O01F 0.099(17) 0.079(16) 0.036(7) -0.019(8) 0.029(8) -0.042(10)
O01G 0.047(8) 0.028(10) 0.093(12) -0.006(9) -0.022(9) 0.010(7)
O01H 0.065(12) 0.108(15) 0.059(11) 0.055(12) 0.038(10) 0.050(8)
O01I 0.132(17) 0.093(13) 0.070(14) 0.039(11) 0.062(11) 0.092(15)
O19 0.027(6) 0.056(7) 0.025(5) 0.000(5) 0.010(4) -0.002(4)
O1 0.046(11) 0.048(11) 0.071(10) -0.011(9) 0.031(10) -0.007(8)
O1Z 0.033(9) 0.028(7) 0.044(10) -0.018(7) 0.010(7) 0.007(6)
C25 0.033(9) 0.028(7) 0.044(10) -0.018(7) 0.010(7) 0.007(6)
N1 0.025(6) 0.024(6) 0.025(6) 0.0000(10) 0.0064(19) -0.0001(10)
N2 0.040(19) 0.004(16) 0.03(2) -0.002(14) 0.007(18) 0.003(12)
N3 0.016(5) 0.015(5) 0.015(5) 0.0001(9) 0.0041(15) 0.0000(9)
N4 0.016(5) 0.015(5) 0.015(5) 0.0001(9) 0.0041(15) 0.0000(9)
N5 0.016(5) 0.016(5) 0.016(5) 0.0000(10) 0.0043(17) 0.0000(10)
C1 0.024(15) 0.015(15) 0.019(19) -0.004(13) -0.002(14) 0.001(11)
C2 0.033(14) 0.011(16) 0.03(2) -0.003(14) 0.007(14) -0.003(11)
C3 0.035(18) 0.008(17) 0.03(2) 0.007(14) 0.001(18) -0.003(13)
C4 0.017(6) 0.017(6) 0.017(6) 0.0001(10) 0.0045(18) 0.0001(10)
C5 0.034(10) 0.036(11) 0.044(12) -0.019(10) 0.012(10) -0.001(8)
N11 0.024(12) 0.022(7) 0.034(7) 0.005(6) 0.008(9) 0.009(9)
N12 0.024(12) 0.022(7) 0.034(7) 0.005(6) 0.008(9) 0.009(9)
N13 0.021(7) 0.021(7) 0.021(7) 0.000(2) 0.006(3) 0.000(2)
N14 0.023(6) 0.023(6) 0.023(6) 0.0000(10) 0.0062(18) 0.0001(10)
N15 0.022(5) 0.022(5) 0.022(5) -0.0001(10) 0.0059(17) 0.0000(10)
C11 0.015(19) 0.024(7) 0.022(8) 0.002(8) 0.009(16) 0.010(17)
C12 0.017(19) 0.024(9) 0.021(8) 0.002(7) 0.006(16) -0.003(17)
C13 0.03(2) 0.025(10) 0.033(11) 0.005(9) 0.02(2) 0.01(2)
C14 0.019(6) 0.019(6) 0.019(6) -0.0001(10) 0.0051(18) 0.0000(10)
C15 0.018(5) 0.019(5) 0.019(5) 0.0000(10) 0.0050(17) 0.0000(10)
N21 0.022(6) 0.022(6) 0.022(6) -0.0001(10) 0.0058(17) 0.0000(10)
N22 0.023(6) 0.023(6) 0.023(6) 0.0000(10) 0.0061(17) 0.0000(10)
N23 0.02(2) 0.028(10) 0.05(2) -0.016(13) 0.014(18) 0.012(12)
N24 0.034(9) 0.025(9) 0.029(17) -0.003(11) 0.013(9) 0.005(8)
N25 0.064(14) 0.027(8) 0.028(8) 0.003(8) -0.014(10) 0.002(9)
C21 0.036(16) 0.025(9) 0.022(15) 0.001(11) -0.002(13) -0.001(10)
C23 0.024(6) 0.024(6) 0.024(6) 0.0000(10) 0.0063(19) 0.0000(10)
O1X 0.21(2) 0.21(2) 0.21(2) 0.000(2) 0.057(7) 0.000(2)
O2X 0.19(2) 0.19(2) 0.19(2) 0.000(2) 0.050(6) 0.000(2)
O11 0.019(6) 0.020(6) 0.019(6) 0.000(2) 0.005(2) 0.000(2)
C22 0.024(5) 0.024(5) 0.024(5) 0.0000(10) 0.0065(17) 0.0001(10)
C24 0.029(5) 0.029(5) 0.029(6) 0.0000(10) 0.0077(17) -0.0002(10)
O21 0.024(15) 0.016(19) 0.04(3) 0.004(17) 0.010(15) -0.004(11)
C1A 0.06(3) 0.08(2) 0.07(3) 0.01(2) 0.03(2) 0.02(2)
C2A 0.054(17) 0.060(15) 0.065(17) 0.014(14) -0.011(12) 0.005(14)
C3A 0.041(18) 0.032(15) 0.051(18) -0.003(13) -0.009(13) 0.021(14)
O1A 0.041(18) 0.032(15) 0.051(18) -0.003(13) -0.009(13) 0.021(14)
C4A 0.07(3) 0.08(2) 0.08(3) 0.00(2) 0.010(19) 0.01(2)
N1B 0.029(6) 0.029(6) 0.029(6) -0.0002(10) 0.0077(18) 0.0001(10)
N2B 0.081(16) 0.045(16) 0.023(16) 0.004(12) 0.001(15) 0.003(14)
N3B 0.039(10) 0.064(19) 0.033(17) -0.020(15) 0.008(13) 0.027(13)
N4B 0.014(6) 0.012(6) 0.012(6) 0.000(2) 0.004(3) -0.001(2)
C1B 0.041(8) 0.050(12) 0.027(12) -0.007(10) 0.010(10) 0.025(10)
O1B 0.041(8) 0.050(12) 0.027(12) -0.007(10) 0.010(10) 0.025(10)
C2B 0.075(13) 0.059(14) 0.035(14) 0.005(11) -0.001(13) 0.023(11)
C3B 0.045(11) 0.042(16) 0.030(16) 0.005(14) 0.008(13) -0.009(12)
C4B 0.018(11) 0.06(3) 0.03(2) -0.01(2) 0.008(16) 0.000(13)
N1A 0.041(19) 0.044(15) 0.05(2) -0.009(15) 0.011(16) 0.035(13)
N2A 0.06(2) 0.09(2) 0.07(2) 0.019(17) 0.002(16) 0.011(17)
N3A 0.081(13) 0.081(13) 0.081(13) 0.000(2) 0.021(4) 0.000(2)
N4A 0.05(3) 0.08(2) 0.08(3) 0.00(2) 0.00(3) 0.03(2)

loop_
_atom_type_symbol
_atom_type_description
_atom_type_scat_dispersion_real
_atom_type_scat_dispersion_imag
_atom_type_scat_source
C C 0.0033 0.0016 'International Tables Vol C Tables 4.2.6.8 and 6.1.1.4'
H H 0.0000 0.0000 'International Tables Vol C Tables 4.2.6.8 and 6.1.1.4'
N N 0.0061 0.0033 'International Tables Vol C Tables 4.2.6.8 and 6.1.1.4'
O O 0.0106 0.0060 'International Tables Vol C Tables 4.2.6.8 and 6.1.1.4'
P P 0.1023 0.0942 'International Tables Vol C Tables 4.2.6.8 and 6.1.1.4'
W W -0.8490 6.8722 'International Tables Vol C Tables 4.2.6.8 and 6.1.1.4'

loop_
_geom_angle_atom_site_label_1
_geom_angle_atom_site_label_2
_geom_angle_atom_site_label_3
_geom_angle
_geom_angle_site_symmetry_1
_geom_angle_site_symmetry_3
_geom_angle_publ_flag
O012 W001 O00I 101.9(10) . . ?
O012 W001 O00E 104.2(10) . . ?
O00I W001 O00E 85.0(8) . . ?
O012 W001 O00J 103.3(10) . . ?
O00I W001 O00J 154.8(9) . . ?
O00E W001 O00J 88.3(9) . . ?
O012 W001 O00Y 102.2(10) . . ?
O00I W001 O00Y 87.7(9) . . ?
O00E W001 O00Y 153.5(9) . . ?
O00J W001 O00Y 87.7(9) . . ?
O012 W001 O00W 172.2(9) . . ?
O00I W001 O00W 83.1(8) . . ?
O00E W001 O00W 82.1(8) . . ?
O00J W001 O00W 71.9(7) . . ?
O00Y W001 O00W 71.8(8) . . ?
O015 W002 O00H 102.5(9) . . ?
O015 W002 O00K 101.7(10) . . ?
O00H W002 O00K 89.4(10) . . ?
O015 W002 O00F 103.2(10) . . ?
O00H W002 O00F 86.2(9) . . ?
O00K W002 O00F 155.1(8) . . ?
O015 W002 O00O 101.1(9) . . ?
O00H W002 O00O 156.4(9) . . ?
O00K W002 O00O 86.9(9) . . ?
O00F W002 O00O 87.5(9) . . ?
O015 W002 O00Z 171.1(9) . . ?
O00H W002 O00Z 83.9(8) . . ?
O00K W002 O00Z 72.0(7) . . ?
O00F W002 O00Z 83.2(8) . . ?
O00O W002 O00Z 72.7(8) . . ?
O018 W003 O00J 100.3(10) . . ?
O018 W003 O00G 102.7(10) . . ?
O00J W003 O00G 157.1(8) . . ?
O018 W003 O00Q 103.5(12) . . ?
O00J W003 O00Q 87.0(9) . . ?
O00G W003 O00Q 87.9(9) . . ?
O018 W003 O013 100.9(12) . . ?
O00J W003 O013 86.8(9) . . ?
O00G W003 O013 88.7(9) . . ?
O00Q W003 O013 155.5(8) . . ?
O018 W003 O00W 169.5(11) . . ?
O00J W003 O00W 72.1(7) . . ?
O00G W003 O00W 85.2(8) . . ?
O00Q W003 O00W 83.6(7) . . ?
O013 W003 O00W 71.9(7) . . ?
O1 W004 O00O 101.9(10) . . ?
O1 W004 O00N 103.4(10) . . ?
O00O W004 O00N 88.1(9) . . ?
O1 W004 O00R 102.3(11) . . ?
O00O W004 O00R 87.5(9) . . ?
O00N W004 O00R 154.3(9) . . ?
O1 W004 O00G 101.8(10) . . ?
O00O W004 O00G 156.3(9) . . ?
O00N W004 O00G 86.0(9) . . ?
O00R W004 O00G 88.0(9) . . ?
O1 W004 O00Z 171.3(9) . . ?
O00O W004 O00Z 72.2(8) . . ?
O00N W004 O00Z 83.1(7) . . ?
O00R W004 O00Z 71.4(8) . . ?
O00G W004 O00Z 84.3(8) . . ?
O01C W005 O00R 104.5(12) . . ?
O01C W005 O00U 102.6(10) . . ?
O00R W005 O00U 88.7(10) . . ?
O01C W005 O00K 102.3(10) . . ?
O00R W005 O00K 86.1(9) . . ?
O00U W005 O00K 155.1(9) . . ?
O01C W005 O00M 101.1(12) . . ?
O00R W005 O00M 154.4(9) . . ?
O00U W005 O00M 84.5(9) . . ?
O00K W005 O00M 89.7(9) . . ?
O01C W005 O00Z 172.6(10) . . ?
O00R W005 O00Z 71.5(8) . . ?
O00U W005 O00Z 83.6(7) . . ?
O00K W005 O00Z 71.6(8) . . ?
O00M W005 O00Z 83.3(8) . . ?
O01G W006 O013 103.7(12) . . ?
O01G W006 O00Y 102.7(10) . . ?
O013 W006 O00Y 87.7(9) . . ?
O01G W006 O00U 102.5(10) . . ?
O013 W006 O00U 88.8(10) . . ?
O00Y W006 O00U 154.7(8) . . ?
O01G W006 O00T 101.7(11) . . ?
O013 W006 O00T 154.7(9) . . ?
O00Y W006 O00T 87.6(9) . . ?
O00U W006 O00T 85.0(10) . . ?
O01G W006 O00W 172.7(8) . . ?
O013 W006 O00W 71.8(8) . . ?
O00Y W006 O00W 71.7(8) . . ?
O00U W006 O00W 83.4(7) . . ?
O00T W006 O00W 83.1(7) . . ?
O01F W007 O00Q 101.8(13) . . ?
O01F W007 O00N 103.6(10) . . ?
O00Q W007 O00N 86.9(9) . . ?
O01F W007 O00X 100.8(11) . . ?
O00Q W007 O00X 86.4(10) . . ?
O00N W007 O00X 155.5(9) . . ?
O01F W007 O00V 102.8(13) . . ?
O00Q W007 O00V 155.4(9) . . ?
O00N W007 O00V 88.0(9) . . ?
O00X W007 O00V 88.5(10) . . ?
O01F W007 O19 172.1(10) . . ?
O00Q W007 O19 82.8(7) . . ?
O00N W007 O19 82.9(7) . . ?
O00X W007 O19 72.9(8) . . ?
O00V W007 O19 72.6(8) . . ?
O010 W008 O00E 104.1(11) . . ?
O010 W008 O011 102.1(12) . . ?
O00E W008 O011 84.6(9) . . ?
O010 W008 O00X 102.6(11) . . ?
O00E W008 O00X 88.4(10) . . ?
O011 W008 O00X 155.3(10) . . ?
O010 W008 O01A 102.1(11) . . ?
O00E W008 O01A 153.7(9) . . ?
O011 W008 O01A 88.8(10) . . ?
O00X W008 O01A 87.1(11) . . ?
O010 W008 O19 172.4(9) . . ?
O00E W008 O19 81.8(8) . . ?
O011 W008 O19 83.1(8) . . ?
O00X W008 O19 72.4(8) . . ?
O01A W008 O19 72.2(8) . . ?
O016 W009 O00V 100.2(12) . . ?
O016 W009 O01A 103.2(11) . . ?
O00V W009 O01A 86.0(10) . . ?
O016 W009 O00F 101.4(11) . . ?
O00V W009 O00F 87.9(9) . . ?
O01A W009 O00F 155.2(9) . . ?
O016 W009 O00S 102.9(12) . . ?
O00V W009 O00S 156.8(9) . . ?
O01A W009 O00S 89.9(11) . . ?
O00F W009 O00S 86.3(10) . . ?
O016 W009 O19 171.3(11) . . ?
O00V W009 O19 72.4(8) . . ?
O01A W009 O19 72.1(8) . . ?
O00F W009 O19 83.2(8) . . ?
O00S W009 O19 84.6(8) . . ?
O01H W00A O011 103.1(13) . . ?
O01H W00A O017 101.3(11) . . ?
O011 W00A O017 90.3(10) . . ?
O01H W00A O00I 103.2(11) . . ?
O011 W00A O00I 85.4(9) . . ?
O017 W00A O00I 155.5(10) . . ?
O01H W00A O00L 100.4(13) . . ?
O011 W00A O00L 156.5(10) . . ?
O017 W00A O00L 86.3(10) . . ?
O00I W00A O00L 88.1(8) . . ?
O01H W00A O00P 171.3(12) . . ?
O011 W00A O00P 83.7(8) . . ?
O017 W00A O00P 73.0(8) . . ?
O00I W00A O00P 82.6(8) . . ?
O00L W00A O00P 73.0(9) . . ?
O01I W00B O00S 103.4(14) . . ?
O01I W00B O017 101.2(13) . . ?
O00S W00B O017 87.6(11) . . ?
O01I W00B O00H 103.1(13) . . ?
O00S W00B O00H 86.3(10) . . ?
O017 W00B O00H 155.6(9) . . ?
O01I W00B O014 102.2(14) . . ?
O00S W00B O014 154.4(9) . . ?
O017 W00B O014 87.3(11) . . ?
O00H W00B O014 88.0(11) . . ?
O01I W00B O00P 170.8(10) . . ?
O00S W00B O00P 83.1(8) . . ?
O017 W00B O00P 72.2(8) . . ?
O00H W00B O00P 83.6(8) . . ?
O014 W00B O00P 71.5(8) . . ?
O01E W00C O014 103.0(11) . . ?
O01E W00C O00T 100.3(11) . . ?
O014 W00C O00T 156.4(9) . . ?
O01E W00C O00M 101.0(13) . . ?
O014 W00C O00M 87.6(10) . . ?
O00T W00C O00M 84.5(9) . . ?
O01E W00C O00L 102.7(14) . . ?
O014 W00C O00L 88.3(11) . . ?
O00T W00C O00L 90.1(9) . . ?
O00M W00C O00L 156.3(8) . . ?
O01E W00C O00P 174.5(13) . . ?
O014 W00C O00P 73.3(8) . . ?
O00T W00C O00P 83.7(7) . . ?
O00M W00C O00P 83.1(7) . . ?
O00L W00C O00P 73.3(8) . . ?
O00P P00D O00W 109.1(11) . . ?
O00P P00D O00Z 108.0(11) . . ?
O00W P00D O00Z 110.8(11) . . ?
O00P P00D O19 111.0(11) . . ?
O00W P00D O19 108.8(11) . . ?
O00Z P00D O19 109.1(11) . . ?
W008 O00E W001 154.4(12) . . ?
W002 O00F W009 151.0(11) . . ?
W003 O00G W004 149.4(11) . . ?
W002 O00H W00B 151.2(13) . . ?
W001 O00I W00A 151.9(11) . . ?
W003 O00J W001 126.5(10) . . ?
W002 O00K W005 127.3(10) . . ?
W00C O00L W00A 124.7(11) . . ?
W00C O00M W005 152.2(10) . . ?
W004 O00N W007 152.0(13) . . ?
W004 O00O W002 126.1(11) . . ?
P00D O00P W00C 127.3(11) . . ?
P00D O00P W00B 126.4(11) . . ?
W00C O00P W00B 88.7(6) . . ?
P00D O00P W00A 125.2(11) . . ?
W00C O00P W00A 88.8(6) . . ?
W00B O00P W00A 88.1(6) . . ?
W007 O00Q W003 149.6(11) . . ?
W005 O00R W004 128.6(12) . . ?
W00B O00S W009 150.5(13) . . ?
W00C O00T W006 152.7(13) . . ?
W005 O00U W006 152.2(13) . . ?
W009 O00V W007 125.2(11) . . ?
P00D O00W W001 126.3(11) . . ?
P00D O00W W003 125.6(11) . . ?
W001 O00W W003 89.4(6) . . ?
P00D O00W W006 125.8(10) . . ?
W001 O00W W006 89.1(6) . . ?
W003 O00W W006 88.8(6) . . ?
W008 O00X W007 125.5(12) . . ?
W006 O00Y W001 127.2(11) . . ?
P00D O00Z W005 126.1(10) . . ?
P00D O00Z W002 127.2(11) . . ?
W005 O00Z W002 89.1(6) . . ?
P00D O00Z W004 125.1(10) . . ?
W005 O00Z W004 88.4(6) . . ?
W002 O00Z W004 88.8(6) . . ?
W008 O011 W00A 152.4(12) . . ?
W006 O013 W003 127.4(10) . . ?
W00C O014 W00B 126.3(12) . . ?
W00A O017 W00B 126.7(12) . . ?
W009 O01A W008 127.1(11) . . ?
P00D O19 W007 127.2(10) . . ?
P00D O19 W008 125.6(11) . . ?
W007 O19 W008 88.9(6) . . ?
P00D O19 W009 125.0(11) . . ?
W007 O19 W009 89.5(6) . . ?
W008 O19 W009 88.6(6) . . ?
N24 O1Z C5 108(5) . . ?
N24 O1Z N25 147(5) . . ?
C5 O1Z N25 93(3) . . ?
N24 O1Z N23 114(5) . . ?
C5 O1Z N23 87(3) . . ?
N25 O1Z N23 91(3) . . ?
C1 N1 C3 112(6) . . ?
C2 N2 C3 106(6) . . ?
C4 N4 C5 119(5) . . ?
C4 N5 C1 125(7) . . ?
N1 C1 C2 107(6) . . ?
N1 C1 N5 139(7) . . ?
C2 C1 N5 114(6) . . ?
C1 C2 C5 126(6) . . ?
C1 C2 N2 106(6) . . ?
C5 C2 N2 127(6) . . ?
N1 C3 N2 107(6) . . ?
N5 C4 N4 131(7) . . ?
N5 C4 N3 125(7) . . ?
N4 C4 N3 104(5) . . ?
O1Z C5 C2 132(5) . . ?
O1Z C5 N4 116(4) . . ?
C2 C5 N4 104(4) . . ?
O1Z C5 N24 31(3) . . ?
C2 C5 N24 155(4) . . ?
N4 C5 N24 101(4) . . ?
C11 N11 C13 108(5) . . ?
C11 N11 N25 124(4) . . ?
C13 N11 N25 127(4) . . ?
C13 N12 C12 103(6) . . ?
C14 N14 C11 113(7) . . ?
C14 N15 C15 104(4) . . ?
N11 C11 C12 116(6) . . ?
N11 C11 N14 134(6) . . ?
C12 C11 N14 109(6) . . ?
C15 C12 C11 153(8) . . ?
C15 C12 N12 104(6) . . ?
C11 C12 N12 99(6) . . ?
N12 C13 N11 112(6) . . ?
N14 C14 N15 141(7) . . ?
N14 C14 N13 128(7) . . ?
N15 C14 N13 90(4) . . ?
O11 C15 C12 163(8) . . ?
O11 C15 N15 99(5) . . ?
C12 C15 N15 96(5) . . ?
C21 N21 C23 119(7) . . ?
C23 N22 C22 100(6) . . ?
O1Z N24 C24 115(7) . . ?
O1Z N24 C5 41(4) . . ?
C24 N24 C5 110(5) . . ?
C21 N25 N11 105(4) . . ?
C21 N25 O1Z 96(4) . . ?
N11 N25 O1Z 124(3) . . ?
N21 C21 C22 100(6) . . ?
N21 C21 N25 135(7) . . ?
C22 C21 N25 123(7) . . ?
N22 C23 N21 116(7) . . ?
C24 C22 C21 125(7) . . ?
C24 C22 N22 130(7) . . ?
C21 C22 N22 105(6) . . ?
O21 C24 C22 135(8) . . ?
O21 C24 N24 119(7) . . ?
C22 C24 N24 105(7) . . ?
N2A C1A N1A 97(3) . . ?
N2A C1A C2A 33.3(6) . . ?
N1A C1A C2A 63(3) . . ?
C2A C2A N2A 112(5) 3_657 . ?
C2A C2A C3A 150(6) 3_657 . ?
N2A C2A C3A 98(4) . . ?
C2A C2A C1A 145(5) 3_657 . ?
N2A C2A C1A 33.3(6) . . ?
C3A C2A C1A 65(4) . . ?
N4A C3A C2A 96(5) 3_657 . ?
N4A C3A N1A 144(8) 3_657 . ?
C2A C3A N1A 120(7) . . ?
N3A C4A N2A 122(3) . . ?
N3A C4A N4A 123(3) . . ?
N2A C4A N4A 115(5) . . ?
C3B N1B C1B 117(4) . . ?
C2B N2B C3B 102(3) . . ?
C2B N2B C4B 117(5) . 3_756 ?
C3B N2B C4B 141(4) . 3_756 ?
C2B N2B C1B 34.5(19) . . ?
C3B N2B C1B 68(2) . . ?
C4B N2B C1B 152(4) 3_756 . ?
C1B N3B C4B 144(7) . . ?
N3B C1B C2B 93(5) . . ?
N3B C1B N1B 158(6) . . ?
C2B C1B N1B 105(3) . . ?
N3B C1B N2B 127(5) . . ?
C2B C1B N2B 33.9(8) . . ?
N1B C1B N2B 71(3) . . ?
N3B C1B C3B 166(5) . . ?
C2B C1B C3B 74.5(16) . . ?
N1B C1B C3B 31(2) . . ?
N2B C1B C3B 40.5(18) . . ?
N2B C2B C1B 112(3) . . ?
N2B C2B C2B 103(5) . 3_756 ?
C1B C2B C2B 146(4) . 3_756 ?
N2B C2B C4B 29(3) . 3_756 ?
C1B C2B C4B 141(3) . 3_756 ?
C2B C2B C4B 73(4) 3_756 3_756 ?
N2B C2B C3B 42(2) . . ?
C1B C2B C3B 70(2) . . ?
C2B C2B C3B 144(4) 3_756 . ?
C4B C2B C3B 71(2) 3_756 . ?
N1B C3B N2B 103(2) . . ?
N1B C3B C1B 32(2) . . ?
N2B C3B C1B 71.9(13) . . ?
N1B C3B C2B 67(2) . . ?
N2B C3B C2B 36.0(5) . . ?
C1B C3B C2B 35.9(13) . . ?
N3B C4B N4B 128(6) . . ?
N3B C4B N2B 114(5) . 3_756 ?
N4B C4B N2B 117(5) . 3_756 ?
N3B C4B C2B 81(4) . 3_756 ?
N4B C4B C2B 151(4) . 3_756 ?
N2B C4B C2B 33(2) 3_756 3_756 ?
C3A N1A C1A 111(6) . . ?
C1A N2A C2A 113.4(11) . . ?
C1A N2A C4A 138(5) . . ?
C2A N2A C4A 108(4) . . ?
C3A N4A C4A 138(6) 3_657 . ?

loop_
_geom_bond_atom_site_label_1
_geom_bond_atom_site_label_2
_geom_bond_distance
_geom_bond_site_symmetry_2
_geom_bond_publ_flag
W001 O012 1.71(2) . ?
W001 O00I 1.877(19) . ?
W001 O00E 1.88(2) . ?
W001 O00J 1.92(2) . ?
W001 O00Y 1.93(2) . ?
W001 O00W 2.43(2) . ?
W002 O015 1.71(2) . ?
W002 O00H 1.92(2) . ?
W002 O00K 1.91(2) . ?
W002 O00F 1.89(2) . ?
W002 O00O 1.93(2) . ?
W002 O00Z 2.432(18) . ?
W003 O018 1.69(2) . ?
W003 O00J 1.91(2) . ?
W003 O00G 1.88(2) . ?
W003 O00Q 1.90(2) . ?
W003 O013 1.92(2) . ?
W003 O00W 2.427(18) . ?
W004 O1 1.68(2) . ?
W004 O00O 1.91(2) . ?
W004 O00N 1.90(2) . ?
W004 O00R 1.89(2) . ?
W004 O00G 1.95(2) . ?
W004 O00Z 2.46(2) . ?
W005 O01C 1.70(2) . ?
W005 O00R 1.91(2) . ?
W005 O00U 1.923(19) . ?
W005 O00K 1.91(2) . ?
W005 O00M 1.89(2) . ?
W005 O00Z 2.446(19) . ?
W006 O01G 1.71(2) . ?
W006 O013 1.89(2) . ?
W006 O00Y 1.90(2) . ?
W006 O00U 1.89(2) . ?
W006 O00T 1.91(2) . ?
W006 O00W 2.451(19) . ?
W007 O01F 1.69(2) . ?
W007 O00Q 1.92(2) . ?
W007 O00N 1.90(2) . ?
W007 O00X 1.93(2) . ?
W007 O00V 1.95(3) . ?
W007 O19 2.421(18) . ?
W008 O010 1.69(2) . ?
W008 O00E 1.90(2) . ?
W008 O011 1.90(2) . ?
W008 O00X 1.91(2) . ?
W008 O01A 1.91(2) . ?
W008 O19 2.45(2) . ?
W009 O016 1.68(2) . ?
W009 O00V 1.91(2) . ?
W009 O01A 1.92(2) . ?
W009 O00F 1.92(2) . ?
W009 O00S 1.91(2) . ?
W009 O19 2.452(19) . ?
W00A O01H 1.71(2) . ?
W00A O011 1.89(2) . ?
W00A O017 1.90(2) . ?
W00A O00I 1.922(19) . ?
W00A O00L 1.91(3) . ?
W00A O00P 2.46(2) . ?
W00B O01I 1.70(2) . ?
W00B O00S 1.92(3) . ?
W00B O017 1.93(3) . ?
W00B O00H 1.88(2) . ?
W00B O014 1.94(3) . ?
W00B O00P 2.469(17) . ?
W00C O01E 1.71(2) . ?
W00C O014 1.89(2) . ?
W00C O00T 1.88(2) . ?
W00C O00M 1.92(3) . ?
W00C O00L 1.94(3) . ?
W00C O00P 2.422(19) . ?
P00D O00P 1.513(18) . ?
P00D O00W 1.526(18) . ?
P00D O00Z 1.52(2) . ?
P00D O19 1.527(19) . ?
O1Z N24 1.00(7) . ?
O1Z C5 1.29(5) . ?
O1Z N25 1.49(5) . ?
O1Z N23 1.81(7) . ?
N1 C1 1.34(9) . ?
N1 C3 1.28(9) . ?
N2 C2 1.36(9) . ?
N2 C3 1.44(10) . ?
N3 C4 1.52(8) . ?
N4 C4 1.36(8) . ?
N4 C5 1.49(6) . ?
N5 C4 0.97(8) . ?
N5 C1 1.33(8) . ?
C1 C2 1.41(10) . ?
C2 C5 1.40(8) . ?
C5 N24 1.87(8) . ?
N11 C11 1.35(7) . ?
N11 C13 1.35(8) . ?
N11 N25 1.70(5) . ?
N12 C13 1.29(10) . ?
N12 C12 1.68(9) . ?
N13 C14 1.58(8) . ?
N14 C14 0.93(7) . ?
N14 C11 1.43(8) . ?
N15 C14 1.61(7) . ?
N15 C15 1.70(8) . ?
C11 C12 1.27(10) . ?
C12 C15 1.19(10) . ?
C15 O11 1.12(8) . ?
N21 C21 1.36(9) . ?
N21 C23 1.03(9) . ?
N22 C23 1.37(9) . ?
N22 C22 1.45(9) . ?
N24 C24 1.41(10) . ?
N25 C21 1.29(8) . ?
C21 C22 1.45(10) . ?
C22 C24 1.39(10) . ?
C24 O21 1.11(9) . ?
C1A N2A 1.437(10) . ?
C1A N1A 1.50(8) . ?
C1A C2A 2.400(10) . ?
C2A C2A 1.13(7) 3_657 ?
C2A N2A 1.435(10) . ?
C2A C3A 1.36(8) . ?
C3A N4A 1.06(8) 3_657 ?
C3A N1A 1.17(8) . ?
C4A N3A 1.40(4) . ?
C4A N2A 1.442(10) . ?
C4A N4A 1.443(10) . ?
N1B C3B 1.35(7) . ?
N1B C1B 1.38(6) . ?
N2B C2B 1.439(6) . ?
N2B C3B 1.64(6) . ?
N2B C4B 1.28(7) 3_756 ?
N2B C1B 2.395(10) . ?
N3B C1B 0.96(6) . ?
N3B C4B 1.38(7) . ?
N4B C4B 1.41(6) . ?
C1B C2B 1.46(4) . ?
C1B C3B 2.33(5) . ?
C2B C2B 1.19(6) 3_756 ?
C2B C4B 2.32(7) 3_756 ?
C2B C3B 2.395(10) . ?
